data_2225171
loop_
_publ_author_name
'Yaz\?ic\?i, Serap'
'Albayrak, \,Ci\(gdem'
'G\"umr\"uk\,c\"uo\(glu, \.Ismail'
'\,Senel, \.Ismet'
'B\"uy\"ukg\"ung\"or, Orhan'

_publ_section_title
;
 (<i>E</i>)-2-Acetyl-4-[(3-methylphenyl)diazenyl]phenol: an X-ray and
 DFT study
;
_journal_coeditor_code BT5181
_journal_issue 3
_journal_name_full 'Acta Crystallographica Section E'
_journal_page_first o559
_journal_page_last o560
_journal_paper_doi 10.1107/S1600536810003491
_journal_volume 66
_journal_year 2010
_chemical_formula_iupac 'C15 H14 N2 O2'
_chemical_formula_moiety 'C15 H14 N2 O2'
_chemical_formula_sum 'C15 H14 N2 O2'
_chemical_formula_weight 254.28
_chemical_name_systematic
;
(<i>E</i>)-2-Acetyl-4-[(3-methylphenyl)diazenyl]phenol
;
_space_group_IT_number 14
_symmetry_cell_setting monoclinic
_symmetry_space_group_name_Hall '-P 2ybc'
_symmetry_space_group_name_H-M 'P 1 21/c 1'
_atom_sites_solution_hydrogens geom
_atom_sites_solution_primary direct
_atom_sites_solution_secondary difmap
_audit_creation_method SHELXL-97
_cell_angle_alpha 90.00
_cell_angle_beta 112.881(3)
_cell_angle_gamma 90.00
_cell_formula_units_Z 4
_cell_length_a 8.6917(3)
_cell_length_b 10.9728(3)
_cell_length_c 14.6150(5)
_cell_measurement_reflns_used 20945
_cell_measurement_temperature 150
_cell_measurement_theta_max 27.99
_cell_measurement_theta_min 1.86
_cell_volume 1284.19(8)
_computing_cell_refinement 'X-AREA (Stoe & Cie, 2002)'
_computing_data_collection 'X-AREA (Stoe & Cie, 2002)'
_computing_data_reduction 'X-RED32 (Stoe & Cie, 2002)'
_computing_molecular_graphics 'ORTEP-3 for Windows (Farrugia, 1997)'
_computing_publication_material 'WinGX (Farrugia, 1999) and GAUSSIAN (Frisch et al., 2004)'
_computing_structure_refinement 'SHELXL97 (Sheldrick, 2008)'
_computing_structure_solution 'SHELXS97 (Sheldrick, 2008)'
_diffrn_ambient_temperature 150
_diffrn_detector_area_resol_mean 6.67
_diffrn_measured_fraction_theta_full 1.000
_diffrn_measured_fraction_theta_max 1.000
_diffrn_measurement_device_type 'Stoe IPDS II'
_diffrn_measurement_method '\w scan'
_diffrn_radiation_monochromator graphite
_diffrn_radiation_source 'fine-focus sealed tube'
_diffrn_radiation_type MoK\a
_diffrn_radiation_wavelength 0.71073
_diffrn_reflns_av_R_equivalents 0.0400
_diffrn_reflns_av_sigmaI/netI 0.0212
_diffrn_reflns_limit_h_max 10
_diffrn_reflns_limit_h_min -10
_diffrn_reflns_limit_k_max 13
_diffrn_reflns_limit_k_min -13
_diffrn_reflns_limit_l_max 18
_diffrn_reflns_limit_l_min -18
_diffrn_reflns_number 16525
_diffrn_reflns_theta_full 26.00
_diffrn_reflns_theta_max 26.00
_diffrn_reflns_theta_min 2.39
_diffrn_standards_number 0
_exptl_absorpt_coefficient_mu 0.089
_exptl_absorpt_correction_T_max 0.9862
_exptl_absorpt_correction_T_min 0.9565
_exptl_absorpt_correction_type integration
_exptl_absorpt_process_details '(X-RED32; Stoe & Cie, 2002)'
_exptl_crystal_colour brown
_exptl_crystal_density_diffrn 1.315
_exptl_crystal_density_method 'not measured'
_exptl_crystal_description prism
_exptl_crystal_F_000 536
_exptl_crystal_size_max 0.670
_exptl_crystal_size_mid 0.373
_exptl_crystal_size_min 0.210
_refine_diff_density_max 0.476
_refine_diff_density_min -0.258
_refine_ls_extinction_method none
_refine_ls_goodness_of_fit_ref 1.058
_refine_ls_hydrogen_treatment mixed
_refine_ls_matrix_type full
_refine_ls_number_parameters 176
_refine_ls_number_reflns 2519
_refine_ls_number_restraints 0
_refine_ls_restrained_S_all 1.058
_refine_ls_R_factor_all 0.0731
_refine_ls_R_factor_gt 0.0600
_refine_ls_shift/su_max 0.000
_refine_ls_shift/su_mean 0.000
_refine_ls_structure_factor_coef Fsqd
_refine_ls_weighting_details 'calc w=1/[\s^2^(Fo^2^)+(0.0859P)^2^+0.7485P] where P=(Fo^2^+2Fc^2^)/3'
_refine_ls_weighting_scheme calc
_refine_ls_wR_factor_gt 0.1665
_refine_ls_wR_factor_ref 0.1749
_reflns_number_gt 2034
_reflns_number_total 2519
_reflns_threshold_expression I>2sigma(I)
_cod_data_source_file bt5181.cif
_cod_data_source_block I
_cod_original_cell_volume 1284.19(7)
_cod_original_sg_symbol_H-M 'P 21/c'
_cod_database_code 2225171
_cod_database_fobs_code 2225171

loop_
_symmetry_equiv_pos_as_xyz
'x, y, z'
'-x, y+1/2, -z+1/2'
'-x, -y, -z'
'x, -y-1/2, z-1/2'

loop_
_atom_site_type_symbol
_atom_site_label
_atom_site_fract_x
_atom_site_fract_y
_atom_site_fract_z
_atom_site_U_iso_or_equiv
_atom_site_adp_type
_atom_site_calc_flag
_atom_site_refinement_flags
_atom_site_occupancy
_atom_site_disorder_assembly
_atom_site_disorder_group
C C1 0.7697(3) 0.49666(19) 0.56898(15) 0.0354(5) Uani d U 1 . .
C C2 0.7798(2) 0.48461(19) 0.66522(14) 0.0337(5) Uani d . 1 . .
H H2 0.7188 0.5371 0.6882 0.040 Uiso calc R 1 . .
C C3 0.8796(3) 0.39527(19) 0.72861(15) 0.0340(5) Uani d . 1 . .
C C4 0.9690(3) 0.3160(2) 0.69197(16) 0.0385(5) Uani d . 1 . .
C C5 0.9567(3) 0.3271(2) 0.59383(17) 0.0433(5) Uani d . 1 . .
H H5 1.0150 0.2737 0.5695 0.052 Uiso calc R 1 . .
C C6 0.8588(3) 0.4165(2) 0.53369(15) 0.0410(5) Uani d . 1 . .
H H6 0.8517 0.4240 0.4688 0.049 Uiso calc R 1 . .
C C7 0.8963(3) 0.3858(2) 0.83278(16) 0.0396(5) Uani d . 1 . .
C C8 0.8087(3) 0.4746(3) 0.87272(17) 0.0506(6) Uani d . 1 . .
H H8A 0.8323 0.4560 0.9410 0.076 Uiso calc R 1 . .
H H8B 0.6905 0.4695 0.8350 0.076 Uiso calc R 1 . .
H H8C 0.8467 0.5556 0.8679 0.076 Uiso calc R 1 . .
C C9 0.5627(3) 0.7083(2) 0.37340(17) 0.0392(5) Uani d U 1 . .
C C10 0.5540(3) 0.7208(2) 0.27821(17) 0.0460(6) Uani d . 1 . .
H H10 0.6146 0.6692 0.2543 0.055 Uiso calc R 1 . .
C C11 0.4544(3) 0.8107(2) 0.21837(18) 0.0482(6) Uani d . 1 . .
H H11 0.4465 0.8197 0.1534 0.058 Uiso calc R 1 . .
C C12 0.3654(3) 0.8882(2) 0.25587(17) 0.0447(6) Uani d . 1 . .
H H12 0.2970 0.9479 0.2148 0.054 Uiso calc R 1 . .
C C13 0.3764(3) 0.8785(2) 0.35255(17) 0.0426(5) Uani d . 1 . .
C C14 0.4774(3) 0.7866(2) 0.41242(16) 0.0426(5) Uani d U 1 . .
H H14 0.4875 0.7778 0.4778 0.051 Uiso calc R 1 . .
C C15 0.2821(3) 0.9642(3) 0.39089(19) 0.0546(7) Uani d . 1 . .
H H15A 0.3037 0.9448 0.4588 0.082 Uiso calc R 1 . .
H H15B 0.1647 0.9566 0.3517 0.082 Uiso calc R 1 . .
H H15C 0.3171 1.0463 0.3868 0.082 Uiso calc R 1 . .
N N1 0.6655(2) 0.60844(18) 0.42943(14) 0.0435(5) Uani d . 1 . .
N N2 0.6666(2) 0.59649(18) 0.51418(13) 0.0431(5) Uani d U 1 . .
O O1 1.0685(2) 0.22765(17) 0.74768(14) 0.0523(5) Uani d . 1 . .
O O2 0.9858(2) 0.30620(17) 0.88764(12) 0.0522(5) Uani d . 1 . .
H H1 1.055(4) 0.235(3) 0.801(3) 0.076(11) Uiso d . 1 . .

loop_
_atom_site_aniso_label
_atom_site_aniso_U_11
_atom_site_aniso_U_22
_atom_site_aniso_U_33
_atom_site_aniso_U_12
_atom_site_aniso_U_13
_atom_site_aniso_U_23
C1 0.0362(10) 0.0347(11) 0.0302(10) -0.0037(8) 0.0074(8) 0.0012(8)
C2 0.0342(10) 0.0327(10) 0.0320(10) -0.0026(8) 0.0106(8) -0.0006(8)
C3 0.0347(10) 0.0348(11) 0.0299(10) -0.0039(8) 0.0098(8) 0.0018(8)
C4 0.0386(11) 0.0354(11) 0.0376(11) 0.0018(9) 0.0104(9) 0.0055(9)
C5 0.0475(13) 0.0427(13) 0.0401(12) 0.0041(10) 0.0174(10) -0.0026(10)
C6 0.0460(12) 0.0458(13) 0.0286(10) -0.0039(10) 0.0118(9) 0.0002(9)
C7 0.0359(11) 0.0473(13) 0.0320(10) -0.0061(10) 0.0091(9) 0.0061(9)
C8 0.0533(14) 0.0671(16) 0.0326(11) 0.0004(12) 0.0181(10) 0.0003(11)
C9 0.0378(11) 0.0343(11) 0.0432(11) -0.0041(9) 0.0133(9) 0.0002(9)
C10 0.0511(13) 0.0437(13) 0.0426(12) -0.0030(11) 0.0177(11) -0.0016(10)
C11 0.0524(14) 0.0438(13) 0.0435(12) -0.0035(11) 0.0133(11) 0.0023(10)
C12 0.0467(12) 0.0375(12) 0.0401(12) -0.0023(10) 0.0062(10) 0.0058(9)
C13 0.0404(12) 0.0379(12) 0.0430(12) -0.0038(10) 0.0093(10) 0.0027(10)
C14 0.0436(12) 0.0471(13) 0.0341(11) -0.0097(10) 0.0119(9) 0.0002(9)
C15 0.0554(15) 0.0574(16) 0.0500(14) 0.0057(12) 0.0196(12) 0.0049(12)
N1 0.0464(11) 0.0442(11) 0.0375(10) -0.0024(9) 0.0137(8) 0.0008(8)
N2 0.0430(10) 0.0478(11) 0.0309(9) -0.0097(9) 0.0060(8) 0.0069(8)
O1 0.0587(11) 0.0491(10) 0.0484(10) 0.0193(8) 0.0201(9) 0.0144(8)
O2 0.0554(10) 0.0611(11) 0.0381(8) 0.0056(8) 0.0161(8) 0.0179(8)

loop_
_atom_type_symbol
_atom_type_description
_atom_type_scat_dispersion_real
_atom_type_scat_dispersion_imag
_atom_type_scat_source
C C 0.0033 0.0016 'International Tables Vol C Tables 4.2.6.8 and 6.1.1.4'
H H 0.0000 0.0000 'International Tables Vol C Tables 4.2.6.8 and 6.1.1.4'
N N 0.0061 0.0033 'International Tables Vol C Tables 4.2.6.8 and 6.1.1.4'
O O 0.0106 0.0060 'International Tables Vol C Tables 4.2.6.8 and 6.1.1.4'

loop_
_geom_angle_atom_site_label_1
_geom_angle_atom_site_label_2
_geom_angle_atom_site_label_3
_geom_angle_site_symmetry_1
_geom_angle_site_symmetry_3
_geom_angle
_geom_angle_publ_flag
C2 C1 C6 . . 119.43(19) ?
C2 C1 N2 . . 114.66(19) ?
C6 C1 N2 . . 125.89(19) ?
C1 C2 C3 . . 121.3(2) ?
C1 C2 H2 . . 119.3 ?
C3 C2 H2 . . 119.3 ?
C2 C3 C4 . . 118.39(19) ?
C2 C3 C7 . . 121.4(2) ?
C4 C3 C7 . . 120.20(19) ?
O1 C4 C5 . . 117.2(2) ?
O1 C4 C3 . . 122.5(2) ?
C5 C4 C3 . . 120.23(19) ?
C6 C5 C4 . . 120.0(2) ?
C6 C5 H5 . . 120.0 ?
C4 C5 H5 . . 120.0 ?
C5 C6 C1 . . 120.6(2) ?
C5 C6 H6 . . 119.7 ?
C1 C6 H6 . . 119.7 ?
O2 C7 C3 . . 120.3(2) ?
O2 C7 C8 . . 119.8(2) ?
C3 C7 C8 . . 119.90(19) ?
C7 C8 H8A . . 109.5 ?
C7 C8 H8B . . 109.5 ?
H8A C8 H8B . . 109.5 ?
C7 C8 H8C . . 109.5 ?
H8A C8 H8C . . 109.5 ?
H8B C8 H8C . . 109.5 ?
C10 C9 C14 . . 121.7(2) ?
C10 C9 N1 . . 115.3(2) ?
C14 C9 N1 . . 123.0(2) ?
C9 C10 C11 . . 119.3(2) ?
C9 C10 H10 . . 120.4 ?
C11 C10 H10 . . 120.4 ?
C10 C11 C12 . . 119.6(2) ?
C10 C11 H11 . . 120.2 ?
C12 C11 H11 . . 120.2 ?
C13 C12 C11 . . 121.7(2) ?
C13 C12 H12 . . 119.2 ?
C11 C12 H12 . . 119.2 ?
C12 C13 C14 . . 118.2(2) ?
C12 C13 C15 . . 120.3(2) ?
C14 C13 C15 . . 121.5(2) ?
C9 C14 C13 . . 119.5(2) ?
C9 C14 H14 . . 120.2 ?
C13 C14 H14 . . 120.2 ?
C13 C15 H15A . . 109.5 ?
C13 C15 H15B . . 109.5 ?
H15A C15 H15B . . 109.5 ?
C13 C15 H15C . . 109.5 ?
H15A C15 H15C . . 109.5 ?
H15B C15 H15C . . 109.5 ?
N2 N1 C9 . . 114.0(2) ?
N1 N2 C1 . . 113.3(2) ?
C4 O1 H1 . . 102(2) ?

loop_
_geom_bond_atom_site_label_1
_geom_bond_atom_site_label_2
_geom_bond_site_symmetry_2
_geom_bond_distance
_geom_bond_publ_flag
C1 C2 . 1.381(3) ?
C1 C6 . 1.396(3) ?
C1 N2 . 1.444(3) ?
C2 C3 . 1.395(3) ?
C2 H2 . 0.9300 ?
C3 C4 . 1.404(3) ?
C3 C7 . 1.476(3) ?
C4 O1 . 1.343(3) ?
C4 C5 . 1.402(3) ?
C5 C6 . 1.371(3) ?
C5 H5 . 0.9300 ?
C6 H6 . 0.9300 ?
C7 O2 . 1.235(3) ?
C7 C8 . 1.488(3) ?
C8 H8A . 0.9600 ?
C8 H8B . 0.9600 ?
C8 H8C . 0.9600 ?
C9 C10 . 1.371(3) ?
C9 C14 . 1.393(3) ?
C9 N1 . 1.450(3) ?
C10 C11 . 1.378(3) ?
C10 H10 . 0.9300 ?
C11 C12 . 1.397(4) ?
C11 H11 . 0.9300 ?
C12 C13 . 1.383(3) ?
C12 H12 . 0.9300 ?
C13 C14 . 1.398(3) ?
C13 C15 . 1.493(4) ?
C14 H14 . 0.9300 ?
C15 H15A . 0.9600 ?
C15 H15B . 0.9600 ?
C15 H15C . 0.9600 ?
N1 N2 . 1.242(3) ?
O1 H1 . 0.83(4) ?

loop_
_geom_hbond_atom_site_label_D
_geom_hbond_atom_site_label_H
_geom_hbond_atom_site_label_A
_geom_hbond_site_symmetry_A
_geom_hbond_distance_DH
_geom_hbond_distance_HA
_geom_hbond_distance_DA
_geom_hbond_angle_DHA
O1 H1 O2 . 0.84(4) 1.78(4) 2.567(3) 156(4)

loop_
_geom_torsion_atom_site_label_1
_geom_torsion_atom_site_label_2
_geom_torsion_atom_site_label_3
_geom_torsion_atom_site_label_4
_geom_torsion_site_symmetry_1
_geom_torsion_site_symmetry_2
_geom_torsion_site_symmetry_3
_geom_torsion_site_symmetry_4
_geom_torsion
_geom_torsion_publ_flag
C6 C1 C2 C3 . . . . 1.1(3) ?
N2 C1 C2 C3 . . . . -177.57(18) ?
C1 C2 C3 C4 . . . . -0.8(3) ?
C1 C2 C3 C7 . . . . 177.24(19) ?
C2 C3 C4 O1 . . . . 179.8(2) ?
C7 C3 C4 O1 . . . . 1.7(3) ?
C2 C3 C4 C5 . . . . -0.2(3) ?
C7 C3 C4 C5 . . . . -178.3(2) ?
O1 C4 C5 C6 . . . . -179.1(2) ?
C3 C4 C5 C6 . . . . 0.9(3) ?
C4 C5 C6 C1 . . . . -0.5(3) ?
C2 C1 C6 C5 . . . . -0.5(3) ?
N2 C1 C6 C5 . . . . 178.1(2) ?
C2 C3 C7 O2 . . . . -179.8(2) ?
C4 C3 C7 O2 . . . . -1.8(3) ?
C2 C3 C7 C8 . . . . -1.4(3) ?
C4 C3 C7 C8 . . . . 176.5(2) ?
C14 C9 C10 C11 . . . . -2.0(3) ?
N1 C9 C10 C11 . . . . 177.8(2) ?
C9 C10 C11 C12 . . . . 0.6(3) ?
C10 C11 C12 C13 . . . . 1.0(4) ?
C11 C12 C13 C14 . . . . -1.3(3) ?
C11 C12 C13 C15 . . . . 178.9(2) ?
C10 C9 C14 C13 . . . . 1.8(3) ?
N1 C9 C14 C13 . . . . -178.01(19) ?
C12 C13 C14 C9 . . . . -0.1(3) ?
C15 C13 C14 C9 . . . . 179.7(2) ?
C10 C9 N1 N2 . . . . -177.6(2) ?
C14 C9 N1 N2 . . . . 2.2(3) ?
C9 N1 N2 C1 . . . . -179.99(17) ?
C2 C1 N2 N1 . . . . 177.09(19) ?
C6 C1 N2 N1 . . . . -1.5(3) ?

loop_
_cod_related_entry_id
_cod_related_entry_database
_cod_related_entry_code
1 ChemSpider 30656009
